data_7240714
loop_
_publ_author_name
'wang, junjie'
'Wu, Fei-Fan'
'Su, Ning'
'Li, Pan-Pan'
'Wang, Si-Yin'
'Ma, Huiyan'
'Li, Yun-Wu'
'Yu, Mei-Hui'

_publ_section_title
;
 Luminescent coordination polymers constructed from mixed-ligand strategy
 for highly selective luminescence sensing of nitrobenzene, Fe3+ and
 Cr2O72- ions and photodegradation of rhodamine B
;
_journal_name_full CrystEngComm
_journal_paper_doi 10.1039/D0CE00677G
_journal_year 2020
_chemical_formula_sum 'C26 H17 N5 O5 Zn'
_chemical_formula_weight 544.82
_space_group_IT_number 15
_space_group_name_Hall '-C 2yc'
_space_group_name_H-M_alt 'C 1 2/c 1'
_symmetry_cell_setting monoclinic
_symmetry_space_group_name_H-M 'C 1 2/c 1'
_atom_sites_solution_hydrogens geom
_atom_sites_solution_primary direct
_atom_sites_solution_secondary difmap
_audit_creation_method SHELXL-97
_audit_update_record
;
2017-09-06 deposited with the CCDC.	2020-06-15 downloaded from the CCDC.
;
_cell_angle_alpha 90.00
_cell_angle_beta 124.35(3)
_cell_angle_gamma 90.00
_cell_formula_units_Z 8
_cell_length_a 32.636(7)
_cell_length_b 10.132(2)
_cell_length_c 19.090(4)
_cell_measurement_reflns_used 8126
_cell_measurement_temperature 293(2)
_cell_measurement_theta_max 27.69
_cell_measurement_theta_min 2.28
_cell_volume 5212(3)
_computing_cell_refinement 'Bruker SAINT'
_computing_data_collection 'Bruker APEX2'
_computing_data_reduction 'Bruker SAINT'
_computing_molecular_graphics 'Bruker SHELXTL'
_computing_publication_material 'Bruker SHELXTL'
_computing_structure_refinement 'SHELXL-97 (Sheldrick, 2008)'
_computing_structure_solution 'SHELXS-97 (Sheldrick, 2008)'
_diffrn_ambient_temperature 293(2)
_diffrn_measured_fraction_theta_full 0.999
_diffrn_measured_fraction_theta_max 0.999
_diffrn_measurement_device_type 'Bruker APEX-II CCD'
_diffrn_measurement_method '\f and \w scans'
_diffrn_radiation_monochromator graphite
_diffrn_radiation_source 'fine-focus sealed tube'
_diffrn_radiation_type MoK\a
_diffrn_radiation_wavelength 0.71073
_diffrn_reflns_av_R_equivalents 0.0447
_diffrn_reflns_av_sigmaI/netI 0.0339
_diffrn_reflns_limit_h_max 40
_diffrn_reflns_limit_h_min -43
_diffrn_reflns_limit_k_max 13
_diffrn_reflns_limit_k_min -13
_diffrn_reflns_limit_l_max 25
_diffrn_reflns_limit_l_min -25
_diffrn_reflns_number 34904
_diffrn_reflns_theta_full 28.41
_diffrn_reflns_theta_max 28.41
_diffrn_reflns_theta_min 2.13
_diffrn_standards_decay_% 0
_diffrn_standards_interval_count 0
_diffrn_standards_interval_time 0
_diffrn_standards_number 0
_exptl_absorpt_coefficient_mu 0.987
_exptl_absorpt_correction_type none
_exptl_crystal_colour yellow
_exptl_crystal_density_diffrn 1.389
_exptl_crystal_density_method 'not measured'
_exptl_crystal_description block
_exptl_crystal_F_000 2224
_exptl_crystal_size_max 0.20
_exptl_crystal_size_mid 0.20
_exptl_crystal_size_min 0.20
_platon_squeeze_details ' ?'
_refine_diff_density_max 0.934
_refine_diff_density_min -0.384
_refine_diff_density_rms 0.057
_refine_ls_extinction_method none
_refine_ls_goodness_of_fit_ref 0.968
_refine_ls_hydrogen_treatment constr
_refine_ls_matrix_type full
_refine_ls_number_parameters 335
_refine_ls_number_reflns 6545
_refine_ls_number_restraints 0
_refine_ls_restrained_S_all 0.968
_refine_ls_R_factor_all 0.0530
_refine_ls_R_factor_gt 0.0381
_refine_ls_shift/su_max 0.002
_refine_ls_shift/su_mean 0.000
_refine_ls_structure_factor_coef Fsqd
_refine_ls_weighting_details 'calc w=1/[\s^2^(Fo^2^)+(0.0517P)^2^+4.2599P] where P=(Fo^2^+2Fc^2^)/3'
_refine_ls_weighting_scheme calc
_refine_ls_wR_factor_gt 0.0931
_refine_ls_wR_factor_ref 0.0987
_reflns_number_gt 5173
_reflns_number_total 6545
_reflns_threshold_expression I>2sigma(I)
_cod_data_source_file d0ce00677g2.cif
_cod_data_source_block 1_CCDC2
_cod_depositor_comments
;
The following automatic conversions were performed:

data item '_symmetry_cell_setting' value 'Monoclinic' was changed to
'monoclinic' in accordance with the
/home/data/users/saulius/crontab/automatic-downloads/rss-feeds/RSC/lib/dictionaries/cif_core.dic
dictionary named 'cif_core.dic' version 2.4.2 last updated on
2011-04-26.

Automatic conversion script
Id: cif_fix_values 7556 2019-12-06 15:28:31Z antanas 
;
_cod_original_cell_volume 5211.7(18)
_cod_original_sg_symbol_H-M 'C2/c  '
_cod_database_code 7240714

loop_
_symmetry_equiv_pos_as_xyz
'x, y, z'
'-x, y, -z+1/2'
'x+1/2, y+1/2, z'
'-x+1/2, y+1/2, -z+1/2'
'-x, -y, -z'
'x, -y, z-1/2'
'-x+1/2, -y+1/2, -z'
'x+1/2, -y+1/2, z-1/2'

loop_
_atom_site_label
_atom_site_type_symbol
_atom_site_fract_x
_atom_site_fract_y
_atom_site_fract_z
_atom_site_U_iso_or_equiv
_atom_site_adp_type
_atom_site_occupancy
_atom_site_symmetry_multiplicity
_atom_site_calc_flag
_atom_site_refinement_flags
_atom_site_disorder_assembly
_atom_site_disorder_group
N2 N 1.01043(6) 0.78200(15) 0.40355(10) 0.0274(3) Uani 1 1 d . . .
C11 C 1.00179(8) 0.8274(2) 0.45991(13) 0.0341(5) Uani 1 1 d . . .
H11 H 1.0289 0.8493 0.5139 0.041 Uiso 1 1 calc R . .
C10 C 0.97084(8) 0.7514(2) 0.32635(13) 0.0365(5) Uani 1 1 d . . .
H10 H 0.9761 0.7185 0.2866 0.044 Uiso 1 1 calc R . .
C12 C 0.95529(8) 0.8434(2) 0.44224(13) 0.0354(5) Uani 1 1 d . . .
H12 H 0.9512 0.8746 0.4837 0.043 Uiso 1 1 calc R . .
C9 C 0.92295(8) 0.7662(2) 0.30287(14) 0.0398(5) Uani 1 1 d . . .
H9 H 0.8965 0.7453 0.2481 0.048 Uiso 1 1 calc R . .
C8 C 0.91426(7) 0.8127(2) 0.36188(12) 0.0312(4) Uani 1 1 d . . .
C7 C 0.86321(8) 0.8251(2) 0.33728(13) 0.0359(5) Uani 1 1 d . . .
O4 O 0.57383(6) -0.11317(13) -0.14745(9) 0.0358(3) Uani 1 1 d . . .
C26 C 0.56997(9) -0.00520(19) -0.11770(13) 0.0349(5) Uani 1 1 d . . .
Zn1 Zn 0.577120(8) 0.73496(2) -0.079676(14) 0.02578(8) Uani 1 1 d . . .
N1 N 0.64193(7) 0.75423(17) 0.03435(11) 0.0358(4) Uani 1 1 d . . .
C21 C 0.57322(8) 0.23967(18) -0.12094(13) 0.0316(4) Uani 1 1 d . . .
H21 H 0.5732 0.2410 -0.0722 0.038 Uiso 1 1 calc R . .
O5 O 0.57015(12) 0.24103(17) -0.34006(15) 0.0830(9) Uani 1 1 d . . .
H5 H 0.5675 0.1661 -0.3584 0.125 Uiso 1 1 calc R . .
C4 C 0.69524(9) 0.7393(3) 0.18492(15) 0.0459(6) Uani 1 1 d . . .
H4 H 0.6993 0.7148 0.2354 0.055 Uiso 1 1 calc R . .
O1 O 0.57635(6) 0.59119(13) -0.15108(9) 0.0373(4) Uani 1 1 d . . .
C25 C 0.57412(10) 0.3554(2) -0.22973(14) 0.0421(6) Uani 1 1 d . . .
H25 H 0.5751 0.4342 -0.2537 0.050 Uiso 1 1 calc R . .
C23 C 0.56998(9) 0.1185(2) -0.23206(13) 0.0374(5) Uani 1 1 d . . .
H23 H 0.5686 0.0385 -0.2572 0.045 Uiso 1 1 calc R . .
O2 O 0.58570(6) 0.48549(13) -0.04220(9) 0.0332(3) Uani 1 1 d . . .
C19 C 0.57947(7) 0.48558(18) -0.11340(12) 0.0284(4) Uani 1 1 d . . .
C22 C 0.57084(8) 0.12045(18) -0.15833(13) 0.0311(4) Uani 1 1 d . . .
C20 C 0.57554(8) 0.35693(18) -0.15553(12) 0.0303(4) Uani 1 1 d . . .
O3 O 0.56612(9) -0.00050(16) -0.05679(12) 0.0667(6) Uani 1 1 d . . .
C5 C 0.65057(8) 0.7190(2) 0.10851(14) 0.0415(5) Uani 1 1 d . . .
H5A H 0.6251 0.6785 0.1089 0.050 Uiso 1 1 calc R . .
C24 C 0.57125(11) 0.2359(2) -0.26789(16) 0.0461(6) Uani 1 1 d . . .
C6 C 0.78371(8) 0.8192(3) 0.26361(14) 0.0438(5) Uani 1 1 d . . .
C3 C 0.73411(8) 0.7966(3) 0.18591(14) 0.0434(5) Uani 1 1 d . . .
N4 N 0.82404(7) 0.7987(2) 0.26005(12) 0.0454(5) Uani 1 1 d . . .
N5 N 0.84977(6) 0.86134(18) 0.38995(11) 0.0359(4) Uani 1 1 d . . .
H5B H 0.8695 0.8817 0.4427 0.043 Uiso 1 1 calc R . .
C14 C 0.77267(9) 0.8999(3) 0.38233(16) 0.0458(6) Uani 1 1 d . . .
C13 C 0.79900(8) 0.8596(2) 0.34389(14) 0.0388(5) Uani 1 1 d . . .
C2 C 0.72555(10) 0.8283(4) 0.10837(16) 0.0720(10) Uani 1 1 d . . .
H2 H 0.7510 0.8633 0.1057 0.086 Uiso 1 1 calc R . .
C1 C 0.67960(10) 0.8080(4) 0.03539(17) 0.0673(9) Uani 1 1 d . . .
H1 H 0.6744 0.8328 -0.0160 0.081 Uiso 1 1 calc R . .
C18 C 0.72797(10) 0.9680(3) 0.3368(2) 0.0653(8) Uani 1 1 d . . .
H18 H 0.7132 0.9879 0.2798 0.078 Uiso 1 1 calc R . .
C15 C 0.79252(11) 0.8748(4) 0.46666(19) 0.0718(9) Uani 1 1 d . . .
H15 H 0.8223 0.8293 0.5000 0.086 Uiso 1 1 calc R . .
N3 N 0.72478(13) 0.9838(4) 0.4587(2) 0.1088(13) Uani 1 1 d . . .
C17 C 0.70586(13) 1.0055(4) 0.3776(3) 0.0946(13) Uani 1 1 d . . .
H17 H 0.6755 1.0491 0.3458 0.113 Uiso 1 1 calc R . .
C16 C 0.76701(15) 0.9190(5) 0.5008(2) 0.1025(15) Uani 1 1 d . . .
H16 H 0.7809 0.9015 0.5578 0.123 Uiso 1 1 calc R . .

loop_
_atom_site_aniso_label
_atom_site_aniso_U_11
_atom_site_aniso_U_22
_atom_site_aniso_U_33
_atom_site_aniso_U_23
_atom_site_aniso_U_13
_atom_site_aniso_U_12
N2 0.0289(8) 0.0261(8) 0.0262(8) -0.0018(6) 0.0150(7) -0.0002(7)
C11 0.0292(10) 0.0415(11) 0.0255(10) -0.0078(9) 0.0118(9) -0.0029(9)
C10 0.0340(11) 0.0489(13) 0.0276(10) -0.0093(9) 0.0180(9) -0.0038(9)
C12 0.0321(11) 0.0463(12) 0.0283(10) -0.0102(9) 0.0173(9) -0.0031(9)
C9 0.0305(11) 0.0578(14) 0.0257(10) -0.0092(10) 0.0127(9) -0.0054(10)
C8 0.0282(10) 0.0359(10) 0.0289(10) -0.0037(8) 0.0157(9) -0.0040(8)
C7 0.0304(11) 0.0463(12) 0.0284(10) -0.0068(9) 0.0150(9) -0.0050(9)
O4 0.0534(9) 0.0203(6) 0.0342(8) -0.0015(6) 0.0250(7) -0.0040(6)
C26 0.0514(13) 0.0213(9) 0.0333(11) -0.0014(8) 0.0247(11) -0.0053(9)
Zn1 0.02774(12) 0.02222(11) 0.02485(12) -0.00075(9) 0.01330(10) -0.00211(9)
N1 0.0304(9) 0.0423(10) 0.0288(9) -0.0004(7) 0.0131(8) -0.0073(8)
C21 0.0445(12) 0.0247(9) 0.0301(10) -0.0008(8) 0.0237(10) -0.0011(8)
O5 0.187(3) 0.0360(10) 0.0748(15) -0.0048(9) 0.1034(19) -0.0104(13)
C4 0.0354(12) 0.0682(17) 0.0309(11) -0.0015(11) 0.0168(10) -0.0066(11)
O1 0.0631(10) 0.0194(6) 0.0378(8) 0.0030(6) 0.0335(8) 0.0007(6)
C25 0.0726(17) 0.0230(10) 0.0428(12) 0.0021(9) 0.0400(13) -0.0016(10)
C23 0.0606(15) 0.0230(9) 0.0376(11) -0.0046(8) 0.0331(11) -0.0018(9)
O2 0.0465(9) 0.0262(7) 0.0287(7) 0.0023(6) 0.0223(7) 0.0025(6)
C19 0.0327(10) 0.0224(9) 0.0306(10) -0.0004(8) 0.0181(9) 0.0007(8)
C22 0.0420(12) 0.0219(9) 0.0320(10) 0.0012(8) 0.0225(10) -0.0028(8)
C20 0.0415(12) 0.0206(9) 0.0306(10) 0.0011(8) 0.0215(9) 0.0011(8)
O3 0.139(2) 0.0313(9) 0.0676(12) -0.0010(8) 0.0816(14) -0.0069(10)
C5 0.0324(11) 0.0561(14) 0.0348(11) -0.0021(10) 0.0182(10) -0.0095(10)
C24 0.0812(19) 0.0313(11) 0.0422(13) -0.0008(9) 0.0447(14) -0.0019(11)
C6 0.0297(11) 0.0613(15) 0.0331(11) -0.0044(11) 0.0134(10) -0.0072(11)
C3 0.0312(11) 0.0598(15) 0.0338(11) -0.0046(11) 0.0150(10) -0.0062(11)
N4 0.0298(10) 0.0699(14) 0.0316(10) -0.0098(9) 0.0143(8) -0.0091(9)
N5 0.0255(9) 0.0473(10) 0.0287(9) -0.0101(8) 0.0116(8) -0.0026(8)
C14 0.0347(12) 0.0577(15) 0.0460(13) -0.0135(11) 0.0234(11) -0.0022(11)
C13 0.0274(11) 0.0500(13) 0.0344(11) -0.0067(10) 0.0147(9) -0.0026(9)
C2 0.0415(15) 0.126(3) 0.0395(14) 0.0045(16) 0.0173(13) -0.0332(17)
C1 0.0443(15) 0.112(3) 0.0356(13) 0.0105(15) 0.0162(12) -0.0271(16)
C18 0.0470(16) 0.079(2) 0.0635(18) -0.0137(16) 0.0271(15) 0.0112(14)
C15 0.0525(17) 0.114(3) 0.0552(17) -0.0036(18) 0.0342(15) 0.0147(17)
N3 0.081(2) 0.167(4) 0.100(3) -0.032(2) 0.064(2) 0.020(2)
C17 0.061(2) 0.118(3) 0.100(3) -0.025(3) 0.043(2) 0.024(2)
C16 0.086(3) 0.172(4) 0.067(2) -0.011(2) 0.053(2) 0.022(3)

loop_
_atom_type_symbol
_atom_type_description
_atom_type_scat_dispersion_real
_atom_type_scat_dispersion_imag
_atom_type_scat_source
C C 0.0033 0.0016 'International Tables Vol C Tables 4.2.6.8 and 6.1.1.4'
H H 0.0000 0.0000 'International Tables Vol C Tables 4.2.6.8 and 6.1.1.4'
N N 0.0061 0.0033 'International Tables Vol C Tables 4.2.6.8 and 6.1.1.4'
O O 0.0106 0.0060 'International Tables Vol C Tables 4.2.6.8 and 6.1.1.4'
Zn Zn 0.2839 1.4301 'International Tables Vol C Tables 4.2.6.8 and 6.1.1.4'

loop_
_geom_angle_atom_site_label_1
_geom_angle_atom_site_label_2
_geom_angle_atom_site_label_3
_geom_angle
_geom_angle_site_symmetry_1
_geom_angle_site_symmetry_3
_geom_angle_publ_flag
C10 N2 C11 117.04(18) . . ?
C10 N2 Zn1 116.07(14) . 8_566 ?
C11 N2 Zn1 126.77(14) . 8_566 ?
N2 C11 C12 123.44(19) . . ?
N2 C11 H11 118.3 . . ?
C12 C11 H11 118.3 . . ?
N2 C10 C9 123.4(2) . . ?
N2 C10 H10 118.3 . . ?
C9 C10 H10 118.3 . . ?
C11 C12 C8 119.42(19) . . ?
C11 C12 H12 120.3 . . ?
C8 C12 H12 120.3 . . ?
C10 C9 C8 119.3(2) . . ?
C10 C9 H9 120.4 . . ?
C8 C9 H9 120.4 . . ?
C12 C8 C9 117.46(19) . . ?
C12 C8 C7 123.42(19) . . ?
C9 C8 C7 119.11(19) . . ?
N4 C7 N5 111.59(19) . . ?
N4 C7 C8 123.39(19) . . ?
N5 C7 C8 125.00(18) . . ?
C26 O4 Zn1 111.13(13) . 1_545 ?
O3 C26 O4 122.72(19) . . ?
O3 C26 C22 119.62(18) . . ?
O4 C26 C22 117.65(18) . . ?
O4 Zn1 O1 98.45(6) 1_565 . ?
O4 Zn1 N1 105.57(7) 1_565 . ?
O1 Zn1 N1 114.33(7) . . ?
O4 Zn1 N2 107.89(7) 1_565 8_465 ?
O1 Zn1 N2 103.51(7) . 8_465 ?
N1 Zn1 N2 124.05(7) . 8_465 ?
C5 N1 C1 117.0(2) . . ?
C5 N1 Zn1 126.06(15) . . ?
C1 N1 Zn1 116.90(16) . . ?
C20 C21 C22 120.44(19) . . ?
C20 C21 H21 119.8 . . ?
C22 C21 H21 119.8 . . ?
C24 O5 H5 109.5 . . ?
C5 C4 C3 119.4(2) . . ?
C5 C4 H4 120.3 . . ?
C3 C4 H4 120.3 . . ?
C19 O1 Zn1 105.38(12) . . ?
C24 C25 C20 119.82(19) . . ?
C24 C25 H25 120.1 . . ?
C20 C25 H25 120.1 . . ?
C24 C23 C22 119.88(19) . . ?
C24 C23 H23 120.1 . . ?
C22 C23 H23 120.1 . . ?
O2 C19 O1 121.99(17) . . ?
O2 C19 C20 119.53(17) . . ?
O1 C19 C20 118.49(17) . . ?
C21 C22 C23 119.83(18) . . ?
C21 C22 C26 119.13(17) . . ?
C23 C22 C26 121.03(17) . . ?
C21 C20 C25 119.86(18) . . ?
C21 C20 C19 120.16(17) . . ?
C25 C20 C19 119.98(17) . . ?
N1 C5 C4 123.4(2) . . ?
N1 C5 H5A 118.3 . . ?
C4 C5 H5A 118.3 . . ?
O5 C24 C23 122.9(2) . . ?
O5 C24 C25 116.98(19) . . ?
C23 C24 C25 120.1(2) . . ?
N4 C6 C13 110.15(19) . . ?
N4 C6 C3 117.9(2) . . ?
C13 C6 C3 132.0(2) . . ?
C2 C3 C4 116.9(2) . . ?
C2 C3 C6 119.1(2) . . ?
C4 C3 C6 123.9(2) . . ?
C7 N4 C6 105.34(19) . . ?
C7 N5 C13 107.52(17) . . ?
C7 N5 H5B 126.2 . . ?
C13 N5 H5B 126.2 . . ?
C15 C14 C18 117.3(2) . . ?
C15 C14 C13 120.7(2) . . ?
C18 C14 C13 122.0(2) . . ?
N5 C13 C6 105.39(19) . . ?
N5 C13 C14 120.85(19) . . ?
C6 C13 C14 133.7(2) . . ?
C1 C2 C3 119.9(2) . . ?
C1 C2 H2 120.0 . . ?
C3 C2 H2 120.0 . . ?
N1 C1 C2 123.2(2) . . ?
N1 C1 H1 118.4 . . ?
C2 C1 H1 118.4 . . ?
C17 C18 C14 118.8(3) . . ?
C17 C18 H18 120.6 . . ?
C14 C18 H18 120.6 . . ?
C14 C15 C16 118.5(3) . . ?
C14 C15 H15 120.7 . . ?
C16 C15 H15 120.7 . . ?
C16 N3 C17 115.8(3) . . ?
N3 C17 C18 124.6(3) . . ?
N3 C17 H17 117.7 . . ?
C18 C17 H17 117.7 . . ?
N3 C16 C15 124.9(4) . . ?
N3 C16 H16 117.5 . . ?
C15 C16 H16 117.5 . . ?

loop_
_geom_bond_atom_site_label_1
_geom_bond_atom_site_label_2
_geom_bond_distance
_geom_bond_site_symmetry_2
_geom_bond_publ_flag
N2 C10 1.337(3) . ?
N2 C11 1.338(3) . ?
N2 Zn1 2.0206(17) 8_566 ?
C11 C12 1.366(3) . ?
C11 H11 0.9300 . ?
C10 C9 1.369(3) . ?
C10 H10 0.9300 . ?
C12 C8 1.387(3) . ?
C12 H12 0.9300 . ?
C9 C8 1.390(3) . ?
C9 H9 0.9300 . ?
C8 C7 1.459(3) . ?
C7 N4 1.324(3) . ?
C7 N5 1.355(3) . ?
O4 C26 1.271(2) . ?
O4 Zn1 1.9741(14) 1_545 ?
C26 O3 1.239(3) . ?
C26 C22 1.499(3) . ?
Zn1 O4 1.9741(14) 1_565 ?
Zn1 O1 1.9855(14) . ?
Zn1 N1 2.013(2) . ?
Zn1 N2 2.0206(17) 8_465 ?
N1 C5 1.327(3) . ?
N1 C1 1.335(3) . ?
C21 C20 1.382(3) . ?
C21 C22 1.383(3) . ?
C21 H21 0.9300 . ?
O5 C24 1.359(3) . ?
O5 H5 0.8200 . ?
C4 C5 1.377(3) . ?
C4 C3 1.385(3) . ?
C4 H4 0.9300 . ?
O1 C19 1.261(2) . ?
C25 C24 1.389(3) . ?
C25 C20 1.391(3) . ?
C25 H25 0.9300 . ?
C23 C24 1.384(3) . ?
C23 C22 1.392(3) . ?
C23 H23 0.9300 . ?
O2 C19 1.256(2) . ?
C19 C20 1.499(3) . ?
C5 H5A 0.9300 . ?
C6 N4 1.372(3) . ?
C6 C13 1.379(3) . ?
C6 C3 1.471(3) . ?
C3 C2 1.380(3) . ?
N5 C13 1.369(3) . ?
N5 H5B 0.8600 . ?
C14 C15 1.378(4) . ?
C14 C18 1.388(4) . ?
C14 C13 1.468(3) . ?
C2 C1 1.369(4) . ?
C2 H2 0.9300 . ?
C1 H1 0.9300 . ?
C18 C17 1.381(4) . ?
C18 H18 0.9300 . ?
C15 C16 1.390(4) . ?
C15 H15 0.9300 . ?
N3 C16 1.314(5) . ?
N3 C17 1.322(5) . ?
C17 H17 0.9300 . ?
C16 H16 0.9300 . ?

loop_
_platon_squeeze_void_nr
_platon_squeeze_void_average_x
_platon_squeeze_void_average_y
_platon_squeeze_void_average_z
_platon_squeeze_void_volume
_platon_squeeze_void_count_electrons
1 0.348 0.058 0.390 36.9 4.8
2 0.348 -0.058 0.890 36.9 4.8
3 0.502 -0.001 0.503 24.0 11.2
4 0.502 0.001 1.003 24.1 11.5
5 0.653 0.058 0.110 36.6 4.4
6 0.653 -0.059 0.610 36.6 4.4
7 0.173 0.153 0.889 8.5 0.4
8 0.827 0.153 0.611 8.5 0.4
9 0.327 0.346 0.111 8.5 0.4
10 0.673 0.346 0.389 8.5 0.4
11 0.152 0.442 0.610 37.3 5.3
12 0.848 0.442 0.890 36.9 4.8
13 0.002 0.501 0.003 24.1 11.5
14 -0.002 0.501 0.497 23.9 11.3
15 0.153 0.558 0.110 36.6 4.4
16 0.847 0.559 0.389 36.3 3.9
17 0.327 0.653 0.611 8.5 0.4
18 0.673 0.653 0.889 8.5 0.4
19 0.173 0.846 0.389 8.5 0.4
20 0.827 0.846 0.111 8.5 0.4
